data_2015540
loop_
_publ_author_name
'Domasevitch, Konstantin V.'
'Vreshch, Volodimir D.'
'Lysenko, Andrey B.'
'Krautscheid, Harald'

_publ_section_title
;
 Two-dimensional square-grid frameworks formed by self-associating
 copper(II) complexes with 1-(3-pyridyl)- and 1-(4-pyridyl)-substituted
 butane-1,3-diones
;
_journal_coeditor_code DN3015
_journal_issue 9
_journal_name_full 'Acta Crystallographica Section C'
_journal_page_first m443
_journal_page_last m447
_journal_paper_doi 10.1107/S0108270106025339
_journal_volume 62
_journal_year 2006
_chemical_formula_iupac '[Cu (C9 H8 N O2)2] , C H4 O'
_chemical_formula_moiety 'C18 H16 Cu N2 O4 , C H4 O'
_chemical_formula_sum 'C19 H20 Cu N2 O5'
_chemical_formula_weight 419.91
_chemical_name_systematic
;
bis[1-(4-pyridyl)butane-1,3-dionato]copper(II) methanol solvate
;
_space_group_IT_number 14
_space_group_name_Hall '-P 2ybc'
_symmetry_cell_setting monoclinic
_symmetry_space_group_name_Hall '-P 2ybc'
_symmetry_space_group_name_H-M 'P 1 21/c 1'
_atom_sites_solution_hydrogens geom
_atom_sites_solution_primary direct
_atom_sites_solution_secondary difmap
_audit_creation_method SHELXL97
_cell_angle_alpha 90.00
_cell_angle_beta 96.410(3)
_cell_angle_gamma 90.00
_cell_formula_units_Z 4
_cell_length_a 11.3492(12)
_cell_length_b 14.1993(13)
_cell_length_c 12.1291(12)
_cell_measurement_reflns_used 4578
_cell_measurement_temperature 293(2)
_cell_measurement_theta_max 27.88
_cell_measurement_theta_min 3.61
_cell_volume 1942.4(3)
_computing_cell_refinement 'IPDS Software'
_computing_data_collection 'IPDS Software (Stoe & Cie, 2000)'
_computing_data_reduction 'IPDS Software'
_computing_molecular_graphics 'DIAMOND (Brandenburg, 1999)'
_computing_publication_material 'WinGX (Version 1.700.00; Farrugia, 1999)'
_computing_structure_refinement 'SHELXL97 (Sheldrick, 1997)'
_computing_structure_solution 'SHELXS97 (Sheldrick, 1997)'
_diffrn_ambient_temperature 293(2)
_diffrn_measured_fraction_theta_full 0.990
_diffrn_measured_fraction_theta_max 0.990
_diffrn_measurement_device_type 'Stoe IPDS'
_diffrn_measurement_method '\f oscillation'
_diffrn_radiation_monochromator graphite
_diffrn_radiation_source 'fine-focus sealed tube'
_diffrn_radiation_type MoK\a
_diffrn_radiation_wavelength 0.71073
_diffrn_reflns_av_R_equivalents 0.0382
_diffrn_reflns_av_sigmaI/netI 0.0288
_diffrn_reflns_limit_h_max 12
_diffrn_reflns_limit_h_min -14
_diffrn_reflns_limit_k_max 18
_diffrn_reflns_limit_k_min -13
_diffrn_reflns_limit_l_max 15
_diffrn_reflns_limit_l_min -15
_diffrn_reflns_number 12732
_diffrn_reflns_theta_full 27.88
_diffrn_reflns_theta_max 27.88
_diffrn_reflns_theta_min 3.61
_diffrn_standards_decay_% 0
_exptl_absorpt_coefficient_mu 1.156
_exptl_absorpt_correction_type none
_exptl_crystal_colour green
_exptl_crystal_density_diffrn 1.436
_exptl_crystal_density_method 'not measured'
_exptl_crystal_description prism
_exptl_crystal_F_000 868
_exptl_crystal_size_max 0.14
_exptl_crystal_size_mid 0.14
_exptl_crystal_size_min 0.12
_refine_diff_density_max 0.267
_refine_diff_density_min -0.319
_refine_ls_extinction_method none
_refine_ls_goodness_of_fit_ref 0.897
_refine_ls_hydrogen_treatment constr
_refine_ls_matrix_type full
_refine_ls_number_parameters 244
_refine_ls_number_reflns 4578
_refine_ls_number_restraints 0
_refine_ls_restrained_S_all 0.897
_refine_ls_R_factor_all 0.0507
_refine_ls_R_factor_gt 0.0316
_refine_ls_shift/su_max 0.001
_refine_ls_shift/su_mean 0.000
_refine_ls_structure_factor_coef Fsqd
_refine_ls_weighting_details 'calc w = 1/[\s^2^(Fo^2^)+(0.0623P)^2^] where P=(Fo^2^+2Fc^2^)/3'
_refine_ls_weighting_scheme calc
_refine_ls_wR_factor_gt 0.0882
_refine_ls_wR_factor_ref 0.0928
_reflns_number_gt 3072
_reflns_number_total 4578
_reflns_threshold_expression I>2\s(I)
_cod_data_source_file dn3015.cif
_cod_data_source_block II
_cod_depositor_comments
;
The following automatic conversions were performed:
'_symmetry_cell_setting' value 'Monoclinic' changed to 'monoclinic'
according to '/home/saulius/struct/CIF-dictionaries/cif_core.dic'
dictionary named 'cif_core.dic' version 2.4.1 from 2010-06-29.

Automatic conversion script
Id: cif_fix_enum 1527 2010-12-29 10:47:43Z saulius 

The following automatic conversions were performed:

'_symmetry_cell_setting' value 'Monoclinic' changed to 'monoclinic'
according to /home/saulius/struct/CIF-dictionaries/cif_core.dic
dictionary named 'cif_core.dic' version 2.4.1 from 2010-06-29.

Automatic conversion script
Id: cif_fix_values 1715 2011-07-08 13:25:40Z adriana 
;
_cod_original_sg_symbol_H-M 'P  21/c'
_cod_database_code 2015540
_cod_database_fobs_code 2015540

loop_
_symmetry_equiv_pos_as_xyz
'x, y, z'
'-x, y+1/2, -z+1/2'
'-x, -y, -z'
'x, -y-1/2, z-1/2'

loop_
_atom_site_type_symbol
_atom_site_label
_atom_site_fract_x
_atom_site_fract_y
_atom_site_fract_z
_atom_site_U_iso_or_equiv
_atom_site_adp_type
_atom_site_calc_flag
_atom_site_refinement_flags
_atom_site_occupancy
Cu Cu1 0.20605(2) -0.000458(18) 0.801731(16) 0.03136(8) Uani d . 1
O O1 0.03307(13) 0.00854(10) 0.77864(11) 0.0391(3) Uani d . 1
O O2 0.21217(13) -0.09901(10) 0.68875(11) 0.0370(3) Uani d . 1
O O3 0.37941(13) -0.00327(10) 0.81663(12) 0.0396(3) Uani d . 1
O O4 0.20294(13) 0.09806(10) 0.91436(11) 0.0379(3) Uani d . 1
N N1 0.19066(17) -0.37512(12) 0.43384(13) 0.0405(4) Uani d . 1
N N2 0.2180(2) 0.38006(14) 1.15835(15) 0.0504(5) Uani d . 1
C C1 -0.1640(3) -0.0222(2) 0.7080(3) 0.0731(9) Uani d . 1
H H1A -0.1834 0.0024 0.7774 0.110 Uiso d R 1
H H1B -0.2100 -0.0779 0.6898 0.110 Uiso d R 1
H H1C -0.1836 0.0238 0.6509 0.110 Uiso d R 1
C C2 -0.0341(2) -0.04449(16) 0.71685(17) 0.0430(5) Uani d . 1
C C3 0.0037(2) -0.12168(17) 0.6569(2) 0.0507(6) Uani d . 1
H H3A -0.0562 -0.1628 0.6216 0.061 Uiso d R 1
C C4 0.12081(19) -0.14284(14) 0.64536(14) 0.0350(4) Uani d . 1
C C5 0.14568(19) -0.22485(14) 0.57273(14) 0.0350(4) Uani d . 1
C C6 0.2269(2) -0.21657(16) 0.49575(18) 0.0486(6) Uani d . 1
H H6A 0.2704 -0.1591 0.4903 0.058 Uiso d R 1
C C7 0.2446(2) -0.29174(17) 0.42845(19) 0.0520(6) Uani d . 1
H H7A 0.2987 -0.2840 0.3736 0.062 Uiso d R 1
C C8 0.1160(2) -0.38372(15) 0.51034(17) 0.0424(5) Uani d . 1
H H8A 0.0789 -0.4437 0.5182 0.051 Uiso d R 1
C C9 0.0899(2) -0.31112(15) 0.58006(17) 0.0433(5) Uani d . 1
H H9A 0.0331 -0.3200 0.6322 0.052 Uiso d R 1
C C10 0.5752(2) 0.0542(2) 0.8459(3) 0.0670(8) Uani d . 1
H H10A 0.6131 0.1142 0.8586 0.101 Uiso d R 1
H H10B 0.5813 0.0321 0.7719 0.101 Uiso d R 1
H H10C 0.6111 0.0074 0.8960 0.101 Uiso d R 1
C C11 0.4460(2) 0.06039(16) 0.86125(17) 0.0424(5) Uani d . 1
C C12 0.4075(2) 0.13569(17) 0.92342(19) 0.0490(5) Uani d . 1
H H12A 0.4658 0.1810 0.9522 0.059 Uiso d R 1
C C13 0.29224(19) 0.14938(14) 0.94664(15) 0.0363(4) Uani d . 1
C C14 0.2665(2) 0.23149(15) 1.01916(15) 0.0381(4) Uani d . 1
C C15 0.1757(2) 0.22540(17) 1.08623(17) 0.0455(5) Uani d . 1
H H15A 0.1274 0.1698 1.0853 0.055 Uiso d R 1
C C16 0.1547(2) 0.30046(18) 1.15373(19) 0.0526(6) Uani d . 1
H H16A 0.0916 0.2953 1.1999 0.063 Uiso d R 1
C C17 0.3034(2) 0.38625(16) 1.09149(18) 0.0523(6) Uani d . 1
H H17A 0.3473 0.4440 1.0914 0.063 Uiso d R 1
C C18 0.3308(2) 0.31465(16) 1.02167(18) 0.0485(5) Uani d . 1
H H18A 0.3942 0.3219 0.9763 0.058 Uiso d R 1
O O5 0.4665(3) -0.1463(3) 0.6613(2) 0.1416(14) Uani d . 1
H H1 0.3977 -0.1286 0.6738 0.212 Uiso d R 1
C C19 0.5217(4) -0.1895(3) 0.7516(4) 0.1151(15) Uani d . 1
H H19A 0.5019 -0.1591 0.8178 0.173 Uiso d R 1
H H19B 0.6060 -0.1870 0.7496 0.173 Uiso d R 1
H H19C 0.4980 -0.2544 0.7522 0.173 Uiso d R 1

loop_
_atom_site_aniso_label
_atom_site_aniso_U_11
_atom_site_aniso_U_22
_atom_site_aniso_U_33
_atom_site_aniso_U_12
_atom_site_aniso_U_13
_atom_site_aniso_U_23
Cu1 0.03024(13) 0.02754(12) 0.03689(12) -0.00039(9) 0.00638(8) -0.00557(8)
O1 0.0342(8) 0.0375(8) 0.0459(7) 0.0030(6) 0.0060(6) -0.0089(6)
O2 0.0350(8) 0.0340(7) 0.0427(7) -0.0024(6) 0.0079(6) -0.0098(5)
O3 0.0319(7) 0.0363(7) 0.0511(7) 0.0019(7) 0.0065(6) -0.0070(6)
O4 0.0375(8) 0.0336(7) 0.0438(7) -0.0045(6) 0.0097(6) -0.0099(6)
N1 0.0443(11) 0.0339(9) 0.0440(8) 0.0002(8) 0.0082(7) -0.0070(7)
N2 0.0593(14) 0.0429(11) 0.0512(10) -0.0033(9) 0.0163(9) -0.0122(8)
C1 0.0358(15) 0.079(2) 0.102(2) 0.0096(14) -0.0032(13) -0.0326(16)
C2 0.0353(12) 0.0435(12) 0.0500(11) 0.0024(10) 0.0040(9) -0.0077(9)
C3 0.0370(13) 0.0504(13) 0.0636(13) -0.0026(11) 0.0011(10) -0.0225(11)
C4 0.0380(12) 0.0329(10) 0.0345(8) 0.0002(9) 0.0052(7) -0.0032(7)
C5 0.0371(12) 0.0325(10) 0.0356(9) -0.0008(8) 0.0044(7) -0.0057(7)
C6 0.0558(16) 0.0369(11) 0.0566(12) -0.0113(10) 0.0224(11) -0.0089(9)
C7 0.0606(17) 0.0469(13) 0.0536(12) -0.0104(12) 0.0283(11) -0.0103(10)
C8 0.0453(13) 0.0327(10) 0.0507(11) -0.0067(9) 0.0112(9) -0.0051(8)
C9 0.0436(13) 0.0386(11) 0.0501(11) -0.0073(10) 0.0162(9) -0.0077(8)
C10 0.0353(15) 0.0701(19) 0.096(2) -0.0010(13) 0.0109(13) -0.0260(15)
C11 0.0342(12) 0.0447(12) 0.0483(11) -0.0015(9) 0.0041(8) -0.0063(9)
C12 0.0392(13) 0.0476(13) 0.0603(12) -0.0048(10) 0.0056(10) -0.0195(10)
C13 0.0399(12) 0.0335(10) 0.0357(9) -0.0022(9) 0.0048(7) -0.0042(7)
C14 0.0404(12) 0.0372(10) 0.0366(9) -0.0019(9) 0.0033(8) -0.0061(8)
C15 0.0468(14) 0.0414(12) 0.0492(11) -0.0080(10) 0.0088(9) -0.0098(9)
C16 0.0560(16) 0.0494(14) 0.0552(12) -0.0070(12) 0.0196(11) -0.0141(10)
C17 0.0683(18) 0.0377(12) 0.0531(12) -0.0124(11) 0.0167(11) -0.0111(9)
C18 0.0568(16) 0.0433(12) 0.0485(11) -0.0111(11) 0.0195(10) -0.0094(9)
O5 0.112(3) 0.219(4) 0.0942(18) 0.088(3) 0.0114(16) -0.023(2)
C19 0.123(4) 0.105(3) 0.116(3) 0.032(3) 0.007(3) -0.024(3)

loop_
_atom_type_symbol
_atom_type_description
_atom_type_scat_dispersion_real
_atom_type_scat_dispersion_imag
_atom_type_scat_source
C C 0.0033 0.0016 'International Tables Vol C Tables 4.2.6.8 and 6.1.1.4'
H H 0.0000 0.0000 'International Tables Vol C Tables 4.2.6.8 and 6.1.1.4'
N N 0.0061 0.0033 'International Tables Vol C Tables 4.2.6.8 and 6.1.1.4'
O O 0.0106 0.0060 'International Tables Vol C Tables 4.2.6.8 and 6.1.1.4'
Cu Cu 0.3201 1.2651 'International Tables Vol C Tables 4.2.6.8 and 6.1.1.4'

loop_
_geom_angle_atom_site_label_1
_geom_angle_atom_site_label_2
_geom_angle_atom_site_label_3
_geom_angle_site_symmetry_1
_geom_angle_site_symmetry_3
_geom_angle
_geom_angle_publ_flag
O3 Cu1 O1 . . 176.10(6) y
O3 Cu1 O4 . . 92.66(6) y
O1 Cu1 O4 . . 87.55(6) y
O3 Cu1 O2 . . 86.35(6) y
O1 Cu1 O2 . . 93.42(6) y
O4 Cu1 O2 . . 179.00(6) y
O3 Cu1 N1 . 4_556 94.05(6) y
O1 Cu1 N1 . 4_556 89.83(6) y
O4 Cu1 N1 . 4_556 92.96(6) y
O2 Cu1 N1 . 4_556 87.27(6) y
O3 Cu1 N2 . 4_565 86.86(7) y
O1 Cu1 N2 . 4_565 89.24(7) y
O4 Cu1 N2 . 4_565 90.20(7) y
O2 Cu1 N2 . 4_565 89.59(7) y
N1 Cu1 N2 4_556 4_565 176.67(7) y
C2 O1 Cu1 . . 125.33(14) y
C4 O2 Cu1 . . 123.11(13) y
C11 O3 Cu1 . . 124.98(14) y
C13 O4 Cu1 . . 123.18(13) y
C8 N1 C7 . . 116.49(18) no
C8 N1 Cu1 . 4 119.78(14) no
C7 N1 Cu1 . 4 123.36(14) no
C17 N2 C16 . . 116.96(19) no
C17 N2 Cu1 . 4_566 119.08(15) no
C16 N2 Cu1 . 4_566 123.17(15) no
C2 C1 H1A . . 109.5 no
C2 C1 H1B . . 110.4 no
H1A C1 H1B . . 109.2 no
C2 C1 H1C . . 110.0 no
H1A C1 H1C . . 109.2 no
H1B C1 H1C . . 108.6 no
O1 C2 C3 . . 125.0(2) y
O1 C2 C1 . . 116.2(2) no
C3 C2 C1 . . 118.8(2) no
C4 C3 C2 . . 124.9(2) no
C4 C3 H3A . . 117.6 no
C2 C3 H3A . . 117.5 no
O2 C4 C3 . . 126.83(18) y
O2 C4 C5 . . 115.03(18) no
C3 C4 C5 . . 118.13(18) no
C9 C5 C6 . . 117.41(18) no
C9 C5 C4 . . 121.94(18) no
C6 C5 C4 . . 120.65(18) no
C7 C6 C5 . . 119.1(2) no
C7 C6 H6A . . 120.7 no
C5 C6 H6A . . 120.2 no
N1 C7 C6 . . 124.1(2) no
N1 C7 H7A . . 117.8 no
C6 C7 H7A . . 118.0 no
N1 C8 C9 . . 123.6(2) no
N1 C8 H8A . . 118.1 no
C9 C8 H8A . . 118.2 no
C8 C9 C5 . . 119.17(19) no
C8 C9 H9A . . 120.6 no
C5 C9 H9A . . 120.2 no
C11 C10 H10A . . 110.8 no
C11 C10 H10B . . 108.0 no
H10A C10 H10B . . 111.2 no
C11 C10 H10C . . 108.3 no
H10A C10 H10C . . 111.2 no
H10B C10 H10C . . 107.2 no
O3 C11 C12 . . 124.7(2) y
O3 C11 C10 . . 116.8(2) no
C12 C11 C10 . . 118.5(2) no
C13 C12 C11 . . 125.0(2) y
C13 C12 H12A . . 117.5 no
C11 C12 H12A . . 117.5 no
O4 C13 C12 . . 126.56(18) y
O4 C13 C14 . . 114.98(18) no
C12 C13 C14 . . 118.45(19) no
C15 C14 C18 . . 117.66(19) no
C15 C14 C13 . . 119.94(19) no
C18 C14 C13 . . 122.40(19) no
C16 C15 C14 . . 119.3(2) no
C16 C15 H15A . . 120.4 no
C14 C15 H15A . . 120.3 no
N2 C16 C15 . . 123.4(2) no
N2 C16 H16A . . 118.2 no
C15 C16 H16A . . 118.5 no
N2 C17 C18 . . 123.5(2) no
N2 C17 H17A . . 118.0 no
C18 C17 H17A . . 118.5 no
C17 C18 C14 . . 119.2(2) no
C17 C18 H18A . . 120.5 no
C14 C18 H18A . . 120.3 no
C19 O5 H1 . . 110.0 no
O5 C19 H19A . . 110.1 no
O5 C19 H19B . . 109.7 no
H19A C19 H19B . . 109.4 no
O5 C19 H19C . . 109.8 no
H19A C19 H19C . . 109.4 no
H19B C19 H19C . . 108.4 no

loop_
_geom_bond_atom_site_label_1
_geom_bond_atom_site_label_2
_geom_bond_site_symmetry_2
_geom_bond_distance
_geom_bond_publ_flag
Cu1 O3 . 1.9559(15) y
Cu1 O1 . 1.9560(15) y
Cu1 O4 . 1.9584(13) y
Cu1 O2 . 1.9653(13) y
Cu1 N1 4_556 2.4045(17) y
Cu1 N2 4_565 2.4531(18) y
O1 C2 . 1.258(3) y
O2 C4 . 1.272(2) y
O3 C11 . 1.261(3) y
O4 C13 . 1.274(2) y
N1 C8 . 1.330(3) no
N1 C7 . 1.338(3) no
N1 Cu1 4 2.4045(16) no
N2 C17 . 1.335(3) no
N2 C16 . 1.337(3) no
N2 Cu1 4_566 2.4531(18) no
C1 C2 . 1.499(4) y
C1 H1A . 0.9600 no
C1 H1B . 0.9602 no
C1 H1C . 0.9600 no
C2 C3 . 1.409(3) y
C3 C4 . 1.384(3) y
C3 H3A . 0.9600 no
C4 C5 . 1.506(3) y
C5 C9 . 1.387(3) no
C5 C6 . 1.389(3) no
C6 C7 . 1.372(3) no
C6 H6A . 0.9600 no
C7 H7A . 0.9600 no
C8 C9 . 1.386(3) y
C8 H8A . 0.9601 no
C9 H9A . 0.9600 no
C10 C11 . 1.501(3) y
C10 H10A . 0.9600 no
C10 H10B . 0.9600 no
C10 H10C . 0.9600 no
C11 C12 . 1.406(3) y
C12 C13 . 1.382(3) y
C12 H12A . 0.9600 no
C13 C14 . 1.509(3) y
C14 C15 . 1.385(3) no
C14 C18 . 1.386(3) no
C15 C16 . 1.381(3) no
C15 H15A . 0.9600 no
C16 H16A . 0.9600 no
C17 C18 . 1.381(3) no
C17 H17A . 0.9600 no
C18 H18A . 0.9601 no
O5 C19 . 1.347(5) no
O5 H1 . 0.8500 no
C19 H19A . 0.9600 no
C19 H19B . 0.9600 no
C19 H19C . 0.9598 no

loop_
_geom_hbond_atom_site_label_D
_geom_hbond_atom_site_label_H
_geom_hbond_atom_site_label_A
_geom_hbond_site_symmetry_A
_geom_hbond_distance_DH
_geom_hbond_distance_HA
_geom_hbond_distance_DA
_geom_hbond_angle_DHA
O5 H1 O2 . 0.850 2.174 3.018(3) 172
C18 H18A O5 2_656 0.960 2.465 3.416(4) 171

loop_
_geom_torsion_atom_site_label_1
_geom_torsion_atom_site_label_2
_geom_torsion_atom_site_label_3
_geom_torsion_atom_site_label_4
_geom_torsion_site_symmetry_1
_geom_torsion
_geom_torsion_publ_flag
O4 Cu1 O1 C2 . -174.13(18) no
O2 Cu1 O1 C2 . 6.10(18) no
N1 Cu1 O1 C2 4_556 -81.16(18) no
N2 Cu1 O1 C2 4_565 95.64(18) no
O3 Cu1 O2 C4 . 172.22(15) no
O1 Cu1 O2 C4 . -11.68(15) no
N1 Cu1 O2 C4 4_556 77.98(15) no
N2 Cu1 O2 C4 4_565 -100.90(15) no
O4 Cu1 O3 C11 . -17.24(17) no
O2 Cu1 O3 C11 . 162.60(18) no
N1 Cu1 O3 C11 4_556 -110.40(17) no
N2 Cu1 O3 C11 4_565 72.81(17) no
O3 Cu1 O4 C13 . 16.96(16) no
O1 Cu1 O4 C13 . -159.15(16) no
N1 Cu1 O4 C13 4_556 111.15(16) no
N2 Cu1 O4 C13 4_565 -69.91(16) no
Cu1 O1 C2 C3 . 2.5(3) no
Cu1 O1 C2 C1 . -177.56(19) no
O1 C2 C3 C4 . -9.1(4) no
C1 C2 C3 C4 . 170.9(3) no
Cu1 O2 C4 C3 . 9.5(3) no
Cu1 O2 C4 C5 . -171.72(12) no
C2 C3 C4 O2 . 2.3(4) no
C2 C3 C4 C5 . -176.5(2) no
O2 C4 C5 C9 . 134.5(2) no
C3 C4 C5 C9 . -46.5(3) no
O2 C4 C5 C6 . -45.0(3) y
C3 C4 C5 C6 . 133.9(2) no
C9 C5 C6 C7 . 2.5(4) no
C4 C5 C6 C7 . -177.9(2) no
C8 N1 C7 C6 . -0.3(4) no
Cu1 N1 C7 C6 4 172.7(2) no
C5 C6 C7 N1 . -2.0(4) no
C7 N1 C8 C9 . 2.1(4) no
Cu1 N1 C8 C9 4 -171.20(18) no
N1 C8 C9 C5 . -1.5(4) no
C6 C5 C9 C8 . -0.8(3) no
C4 C5 C9 C8 . 179.6(2) no
Cu1 O3 C11 C12 . 11.1(3) no
Cu1 O3 C11 C10 . -168.87(18) no
O3 C11 C12 C13 . 1.6(4) no
C10 C11 C12 C13 . -178.4(2) no
Cu1 O4 C13 C12 . -11.1(3) no
Cu1 O4 C13 C14 . 170.16(12) no
C11 C12 C13 O4 . -1.5(4) no
C11 C12 C13 C14 . 177.2(2) no
O4 C13 C14 C15 . 29.3(3) y
C12 C13 C14 C15 . -149.5(2) no
O4 C13 C14 C18 . -150.5(2) no
C12 C13 C14 C18 . 30.7(3) no
C18 C14 C15 C16 . -1.4(3) no
C13 C14 C15 C16 . 178.8(2) no
C17 N2 C16 C15 . 1.6(4) no
Cu1 N2 C16 C15 4_566 -168.15(19) no
C14 C15 C16 N2 . 0.0(4) no
C16 N2 C17 C18 . -1.8(4) no
Cu1 N2 C17 C18 4_566 168.4(2) no
N2 C17 C18 C14 . 0.4(4) no
C15 C14 C18 C17 . 1.2(3) no
C13 C14 C18 C17 . -179.0(2) no
